data_7007103
loop_
_publ_author_name
'Fox, Mark A.'
'Cameron, Audrey M.'
'Low, Paul J.'
'Paterson, Michael A. J.'
'Batsanov, Andrei S.'
'Goeta, Andr\'es E'
'Rankin, David W. H.'
'Robertson, Heather E.'
'Schirlin, Julien T.'

_publ_section_title
;
 Synthetic and structural studies on C-ethynyl- and C-bromo-carboranes.
;
_journal_issue 29
_journal_name_full 'Dalton transactions (Cambridge, England : 2003)'
_journal_page_first 3544
_journal_page_last 3560
_journal_paper_doi 10.1039/b517538k
_journal_year 2006
_chemical_formula_moiety 'C12 H28 B10 Si2'
_chemical_formula_sum 'C12 H28 B10 Si2'
_chemical_formula_weight 336.62
_chemical_name_common 1,12-bis(trimethylsilylethynyl)-para-carborane
_chemical_name_systematic
;
1,12-bis(trimethylsilylethynyl)-para-carborane
;
_space_group_IT_number 12
_symmetry_cell_setting monoclinic
_symmetry_space_group_name_Hall '-C 2y'
_symmetry_space_group_name_H-M 'C 1 2/m 1'
_atom_sites_solution_hydrogens difmap
_atom_sites_solution_primary direct
_atom_sites_solution_secondary difmap
_audit_creation_method SHELXL-97
_cell_angle_alpha 90.00
_cell_angle_beta 107.77(1)
_cell_angle_gamma 90.00
_cell_formula_units_Z 2
_cell_length_a 21.734(3)
_cell_length_b 7.535(1)
_cell_length_c 6.937(1)
_cell_measurement_reflns_used 762
_cell_measurement_temperature 100(2)
_cell_measurement_theta_max 26.17
_cell_measurement_theta_min 12.04
_cell_volume 1081.8(3)
_computing_cell_refinement 'SMART version 5.054 (Bruker, 1999)'
_computing_data_collection 'SMART version 5.054 (Bruker, 1999)'
_computing_data_reduction 'SAINT version 6.02A (Bruker, 2001)'
_computing_molecular_graphics 'SHELXTL version 6.12 (Bruker, 2001)'
_computing_publication_material 'SHELXTL version 6.12 (Bruker, 2001)'
_computing_structure_refinement 'SHELXL-97 (Sheldrick, 1997)'
_computing_structure_solution 'SHELXS-97 (Sheldrick, 1990)'
_diffrn_ambient_temperature 100(2)
_diffrn_detector_area_resol_mean 8
_diffrn_measured_fraction_theta_full 1.000
_diffrn_measured_fraction_theta_max 1.000
_diffrn_measurement_device_type 'Siemens SMART 1K CCD area detector'
_diffrn_measurement_method '\w scans'
_diffrn_radiation_monochromator graphite
_diffrn_radiation_source 'fine-focus sealed tube'
_diffrn_radiation_type MoK\a
_diffrn_radiation_wavelength 0.71073
_diffrn_reflns_av_R_equivalents 0.0305
_diffrn_reflns_av_sigmaI/netI 0.0179
_diffrn_reflns_limit_h_max 29
_diffrn_reflns_limit_h_min -29
_diffrn_reflns_limit_k_max 10
_diffrn_reflns_limit_k_min -10
_diffrn_reflns_limit_l_max 9
_diffrn_reflns_limit_l_min -9
_diffrn_reflns_number 6764
_diffrn_reflns_theta_full 29.01
_diffrn_reflns_theta_max 29.01
_diffrn_reflns_theta_min 1.97
_diffrn_standards_number 0
_exptl_absorpt_coefficient_mu 0.156
_exptl_absorpt_correction_type none
_exptl_crystal_colour colourless
_exptl_crystal_density_diffrn 1.033
_exptl_crystal_density_method 'not measured'
_exptl_crystal_description plate
_exptl_crystal_F_000 356
_exptl_crystal_size_max 0.48
_exptl_crystal_size_mid 0.3
_exptl_crystal_size_min 0.1
_refine_diff_density_max 0.390
_refine_diff_density_min -0.241
_refine_diff_density_rms 0.043
_refine_ls_extinction_method none
_refine_ls_goodness_of_fit_ref 1.145
_refine_ls_hydrogen_treatment refall
_refine_ls_matrix_type full
_refine_ls_number_parameters 94
_refine_ls_number_reflns 1554
_refine_ls_number_restraints 0
_refine_ls_restrained_S_all 1.145
_refine_ls_R_factor_all 0.0320
_refine_ls_R_factor_gt 0.0305
_refine_ls_shift/su_max 0.000
_refine_ls_shift/su_mean 0.000
_refine_ls_structure_factor_coef Fsqd
_refine_ls_weighting_details 'calc w=1/[\s^2^(Fo^2^)+(0.0379P)^2^+0.6120P] where P=(Fo^2^+2Fc^2^)/3'
_refine_ls_weighting_scheme calc
_refine_ls_wR_factor_gt 0.0815
_refine_ls_wR_factor_ref 0.0827
_reflns_number_gt 1485
_reflns_number_total 1554
_reflns_threshold_expression I>2\s(I)
_cod_data_source_file b517538k.txt
_cod_data_source_block (3)
_cod_depositor_comments
;
The following automatic conversions were performed:
'_symmetry_cell_setting' value 'Monoclinic' changed to 'monoclinic'
according to '/home/saulius/struct/CIF-dictionaries/cif_core.dic'
dictionary named 'cif_core.dic' version 2.4.1 from 2010-06-29.

Automatic conversion script
Id: cif_fix_enum 1527 2010-12-29 10:47:43Z saulius 
;
_cod_original_sg_symbol_H-M C2/m
_cod_database_code 7007103

loop_
_symmetry_equiv_pos_as_xyz
'x, y, z'
'-x, y, -z'
'x+1/2, y+1/2, z'
'-x+1/2, y+1/2, -z'
'-x, -y, -z'
'x, -y, z'
'-x+1/2, -y+1/2, -z'
'x+1/2, -y+1/2, z'

loop_
_atom_site_label
_atom_site_type_symbol
_atom_site_fract_x
_atom_site_fract_y
_atom_site_fract_z
_atom_site_U_iso_or_equiv
_atom_site_adp_type
_atom_site_occupancy
_atom_site_symmetry_multiplicity
_atom_site_calc_flag
_atom_site_refinement_flags
_atom_site_disorder_assembly
_atom_site_disorder_group
Si Si 0.207222(16) 0.5000 0.26303(5) 0.01748(12) Uani 1 2 d S . .
C1 C 0.42487(6) 0.5000 0.44370(19) 0.0158(2) Uani 1 2 d S . .
C2 C 0.35492(6) 0.5000 0.3903(2) 0.0176(2) Uani 1 2 d S . .
C3 C 0.29690(6) 0.5000 0.3442(2) 0.0192(3) Uani 1 2 d S . .
C4 C 0.17953(7) 0.5000 0.4914(2) 0.0228(3) Uani 1 2 d S . .
H41 H 0.1936(8) 0.606(2) 0.578(2) 0.046(4) Uiso 1 1 d . . .
H42 H 0.1335(12) 0.5000 0.448(4) 0.045(6) Uiso 1 2 d S . .
C5 C 0.17834(5) 0.70248(18) 0.10923(19) 0.0323(3) Uani 1 1 d . . .
H51 H 0.1935(9) 0.701(3) -0.008(3) 0.056(5) Uiso 1 1 d . . .
H52 H 0.1314(8) 0.706(2) 0.060(2) 0.045(4) Uiso 1 1 d . . .
H53 H 0.1909(8) 0.810(2) 0.179(2) 0.043(4) Uiso 1 1 d . . .
B2 B 0.45896(7) 0.5000 0.2491(2) 0.0172(3) Uani 1 2 d S . .
H2 H 0.4283(8) 0.5000 0.088(3) 0.019(4) Uiso 1 2 d S . .
B3 B 0.46237(5) 0.69211(14) 0.40367(15) 0.0169(2) Uani 1 1 d . . .
H3 H 0.4348(6) 0.8042(19) 0.3459(19) 0.027(3) Uiso 1 1 d . . .
B4 B 0.46807(5) 0.61871(14) 0.65425(15) 0.0172(2) Uani 1 1 d . . .
H4 H 0.4436(6) 0.6892(18) 0.7405(19) 0.024(3) Uiso 1 1 d . . .

loop_
_atom_site_aniso_label
_atom_site_aniso_U_11
_atom_site_aniso_U_22
_atom_site_aniso_U_33
_atom_site_aniso_U_23
_atom_site_aniso_U_13
_atom_site_aniso_U_12
Si 0.00958(17) 0.0232(2) 0.01904(19) 0.000 0.00339(13) 0.000
C1 0.0117(5) 0.0182(6) 0.0172(5) 0.000 0.0041(4) 0.000
C2 0.0150(6) 0.0182(6) 0.0194(6) 0.000 0.0051(5) 0.000
C3 0.0158(6) 0.0206(6) 0.0211(6) 0.000 0.0054(5) 0.000
C4 0.0188(6) 0.0271(7) 0.0239(6) 0.000 0.0085(5) 0.000
C5 0.0188(5) 0.0424(7) 0.0347(6) 0.0170(5) 0.0068(4) 0.0056(4)
B2 0.0135(6) 0.0208(6) 0.0167(6) 0.000 0.0039(5) 0.000
B3 0.0129(4) 0.0176(4) 0.0195(4) 0.0010(4) 0.0040(3) -0.0001(3)
B4 0.0133(4) 0.0204(4) 0.0179(4) -0.0019(4) 0.0047(3) 0.0001(4)

loop_
_atom_type_symbol
_atom_type_description
_atom_type_scat_dispersion_real
_atom_type_scat_dispersion_imag
_atom_type_scat_source
C C 0.0033 0.0016 'International Tables Vol C Tables 4.2.6.8 and 6.1.1.4'
H H 0.0000 0.0000 'International Tables Vol C Tables 4.2.6.8 and 6.1.1.4'
B B 0.0013 0.0007 'International Tables Vol C Tables 4.2.6.8 and 6.1.1.4'
Si Si 0.0817 0.0704 'International Tables Vol C Tables 4.2.6.8 and 6.1.1.4'

loop_
_geom_angle_atom_site_label_1
_geom_angle_atom_site_label_2
_geom_angle_atom_site_label_3
_geom_angle
_geom_angle_site_symmetry_1
_geom_angle_site_symmetry_3
_geom_angle_publ_flag
C3 Si C5 108.28(4) . 6_565 ?
C3 Si C5 108.28(4) . . ?
C5 Si C5 110.42(9) 6_565 . ?
C3 Si C4 108.94(6) . . ?
C5 Si C4 110.43(5) 6_565 . ?
C5 Si C4 110.43(5) . . ?
C2 C1 B3 117.96(6) . . ?
C2 C1 B3 117.96(6) . 6_565 ?
B3 C1 B3 114.12(10) . 6_565 ?
C2 C1 B4 118.23(8) . 6_565 ?
B3 C1 B4 114.17(8) . 6_565 ?
B3 C1 B4 62.58(6) 6_565 6_565 ?
C2 C1 B4 118.24(8) . . ?
B3 C1 B4 62.58(6) . . ?
B3 C1 B4 114.17(8) 6_565 . ?
B4 C1 B4 62.44(8) 6_565 . ?
C2 C1 B2 117.83(10) . . ?
B3 C1 B2 62.45(5) . . ?
B3 C1 B2 62.45(5) 6_565 . ?
B4 C1 B2 114.15(8) 6_565 . ?
B4 C1 B2 114.15(8) . . ?
C3 C2 C1 179.38(14) . . ?
C2 C3 Si 177.89(12) . . ?
Si C4 H41 113.3(9) . . ?
Si C4 H42 108.2(14) . . ?
H41 C4 H42 107.0(12) . . ?
Si C5 H51 109.4(11) . . ?
Si C5 H52 110.8(10) . . ?
H51 C5 H52 107.4(14) . . ?
Si C5 H53 114.5(10) . . ?
H51 C5 H53 108.9(14) . . ?
H52 C5 H53 105.5(13) . . ?
C1 B2 B4 104.67(8) . 2_656 ?
C1 B2 B4 104.67(8) . 5_666 ?
B4 B2 B4 60.90(8) 2_656 5_666 ?
C1 B2 B3 58.72(5) . 6_565 ?
B4 B2 B3 108.32(9) 2_656 6_565 ?
B4 B2 B3 59.63(6) 5_666 6_565 ?
C1 B2 B3 58.72(5) . . ?
B4 B2 B3 59.63(6) 2_656 . ?
B4 B2 B3 108.32(9) 5_666 . ?
B3 B2 B3 107.99(10) 6_565 . ?
C1 B2 H2 121.0(9) . . ?
B4 B2 H2 125.1(7) 2_656 . ?
B4 B2 H2 125.1(7) 5_666 . ?
B3 B2 H2 120.3(3) 6_565 . ?
B3 B2 H2 120.3(3) . . ?
C1 B3 B4 104.66(7) . 2_656 ?
C1 B3 B3 104.59(6) . 2_656 ?
B4 B3 B3 60.91(6) 2_656 2_656 ?
C1 B3 B2 58.82(6) . . ?
B4 B3 B2 59.50(7) 2_656 . ?
B3 B3 B2 108.21(7) 2_656 . ?
C1 B3 B4 58.74(6) . . ?
B4 B3 B4 108.25(7) 2_656 . ?
B3 B3 B4 59.51(6) 2_656 . ?
B2 B3 B4 108.03(7) . . ?
C1 B3 H3 119.8(7) . . ?
B4 B3 H3 126.7(7) 2_656 . ?
B3 B3 H3 125.5(7) 2_656 . ?
B2 B3 H3 120.7(7) . . ?
B4 B3 H3 119.0(7) . . ?
C1 B4 B2 104.62(7) . 5_666 ?
C1 B4 B3 104.60(7) . 2_656 ?
B2 B4 B3 60.87(6) 5_666 2_656 ?
C1 B4 B4 58.78(4) . 6_565 ?
B2 B4 B4 59.55(4) 5_666 6_565 ?
B3 B4 B4 108.24(5) 2_656 6_565 ?
C1 B4 B3 58.69(6) . . ?
B2 B4 B3 108.24(8) 5_666 . ?
B3 B4 B3 59.58(7) 2_656 . ?
B4 B4 B3 107.98(5) 6_565 . ?
C1 B4 H4 120.1(7) . . ?
B2 B4 H4 126.1(7) 5_666 . ?
B3 B4 H4 125.8(7) 2_656 . ?
B4 B4 H4 120.1(7) 6_565 . ?
B3 B4 H4 119.8(7) . . ?

loop_
_geom_bond_atom_site_label_1
_geom_bond_atom_site_label_2
_geom_bond_distance
_geom_bond_site_symmetry_2
_geom_bond_publ_flag
Si C3 1.8564(14) . ?
Si C5 1.8578(12) 6_565 ?
Si C5 1.8578(12) . ?
Si C4 1.8588(15) . ?
C1 C2 1.4508(17) . ?
C1 B3 1.7248(12) . ?
C1 B3 1.7248(12) 6_565 ?
C1 B4 1.7257(15) 6_565 ?
C1 B4 1.7257(15) . ?
C1 B2 1.7267(19) . ?
C2 C3 1.2025(19) . ?
C4 H41 0.987(17) . ?
C4 H42 0.95(2) . ?
C5 H51 0.969(18) . ?
C5 H52 0.973(16) . ?
C5 H53 0.938(18) . ?
B2 B4 1.7651(16) 2_656 ?
B2 B4 1.7651(16) 5_666 ?
B2 B3 1.7893(14) 6_565 ?
B2 B3 1.7894(14) . ?
B2 H2 1.110(17) . ?
B3 B4 1.7673(14) 2_656 ?
B3 B3 1.768(2) 2_656 ?
B3 B4 1.7920(15) . ?
B3 H3 1.042(14) . ?
B4 B2 1.7651(16) 5_666 ?
B4 B3 1.7672(14) 2_656 ?
B4 B4 1.789(2) 6_565 ?
B4 H4 1.058(13) . ?
